data_4021406
loop_
_publ_author_name
'Yuka Kobayashi'
'Fumi Morisawa'
'Kazuhiko Saigo'

_publ_contact_author_address
;
    Hongo, 7-3-1, Bunkyo, Tokyo, Japan
;
_publ_contact_author_email 'saigo@chiral.t.u-tokyo.ac.jp    '
_publ_contact_author_fax +81-3-5802-3348
_publ_contact_author_name 'Kazuhiko Saigo'
_publ_contact_author_phone +81-3-5841-7266
_publ_section_title
;
 Enantiopure O-Substituted Phenylphosphonothioic Acids:
 Chiral Recognition Ability during Salt Crystallization
 and Chiral Recognition Mechanism
;
_journal_name_full 'Journal of Organic Chemistry'
_journal_page_first 606
_journal_page_last 615
_journal_paper_doi 10.1021/jo052020v
_journal_volume 71
_journal_year 2006
_chemical_absolute_configuration rm
_chemical_formula_moiety 'C20 H22 N O2 P S '
_chemical_formula_sum 'C20 H22 N O2 P S'
_chemical_formula_weight 371.43
_chemical_name_common
;
(R)-1-phenylethylammonium_(Rp)-O-phenyl phenylphosphonothioate
;
_space_group_IT_number 4
_symmetry_cell_setting monoclinic
_symmetry_space_group_name_Hall 'P 2yb'
_symmetry_space_group_name_H-M 'P 1 21 1'
_audit_creation_date 2005-11-10
_audit_creation_method 'by CrystalStructure 3.6.0'
_cell_angle_alpha 90
_cell_angle_beta 100.5800(10)
_cell_angle_gamma 90
_cell_formula_units_Z 4
_cell_length_a 14.562(4)
_cell_length_b 6.387(1)
_cell_length_c 21.495(9)
_cell_measurement_temperature 296.1
_cell_volume 1965.2(11)
_computing_cell_refinement Unknown
_computing_data_collection Unknown
_computing_data_reduction CrystalStructure
_computing_publication_material 'CrystalStructure 3.6.0'
_computing_structure_refinement CRYSTALS
_computing_structure_solution SIR92
_diffrn_measured_fraction_theta_full 0.5643
_diffrn_measured_fraction_theta_max 0.5643
_diffrn_measurement_device_type 'Mac Science DIP-2030'
_diffrn_measurement_method 'Imageing plate (omega-scan)'
_diffrn_radiation_type 'Mo K\a'
_diffrn_radiation_wavelength 0.7107
_diffrn_reflns_av_R_equivalents 0.047
_diffrn_reflns_limit_h_max 16
_diffrn_reflns_limit_h_min 0
_diffrn_reflns_limit_k_max 6
_diffrn_reflns_limit_k_min -6
_diffrn_reflns_limit_l_max 23
_diffrn_reflns_limit_l_min -22
_diffrn_reflns_number 3823
_diffrn_reflns_theta_full 26.06
_diffrn_reflns_theta_max 26.06
_exptl_absorpt_coefficient_mu 0.258
_exptl_absorpt_correction_type none
_exptl_crystal_colour nONE
_exptl_crystal_density_diffrn 1.255
_exptl_crystal_density_method 'not measured'
_exptl_crystal_description nONE
_exptl_crystal_F_000 784.00
_exptl_crystal_size_max 0.60
_exptl_crystal_size_mid 0.30
_exptl_crystal_size_min 0.20
_refine_diff_density_max 0.31
_refine_diff_density_min -0.43
_refine_ls_extinction_method none
_refine_ls_goodness_of_fit_ref 0.506
_refine_ls_hydrogen_treatment refall
_refine_ls_number_parameters 495
_refine_ls_number_reflns 2590
_refine_ls_R_factor_gt 0.0440
_refine_ls_shift/su_max 0.0490
_refine_ls_structure_factor_coef F
_refine_ls_weighting_details 'w = 1/[0.0010Fo^2^ + 3.0000\s(Fo^2^) + 0.5000]'
_refine_ls_weighting_scheme calc
_refine_ls_wR_factor_ref 0.0480
_reflns_number_gt 1965
_reflns_number_total 3823
_reflns_threshold_expression F^2^>2.0\s(F^2^)
_cod_data_source_file jo052020vsi20051117_111416_11.cif
_cod_original_sg_symbol_H-M 'P 21'
_cod_original_formula_sum 'C20 H22 N O2 P S '
_cod_database_code 4021406

loop_
_symmetry_equiv_pos_site_id
_symmetry_equiv_pos_as_xyz
1 +X,+Y,+Z
2 -X,1/2+Y,-Z

loop_
_atom_site_label
_atom_site_type_symbol
_atom_site_fract_x
_atom_site_fract_y
_atom_site_fract_z
_atom_site_U_iso_or_equiv
_atom_site_adp_type
_atom_site_occupancy
_atom_site_symmetry_multiplicity
_atom_site_calc_flag
_atom_site_refinement_flags
S(1) S -0.7204(2) -0.5284(5) -0.0159(1) 0.0794(12) Uani 1.00 1 d .
S(2) S -1.3170(2) -0.1029(5) -0.44127(12) 0.0663(10) Uani 1.00 1 d .
P(1) P -0.6928(2) -0.2321(5) -0.01658(13) 0.0510(11) Uani 1.00 1 d .
P(2) P -1.2932(2) -0.3680(5) -0.48171(11) 0.0467(9) Uani 1.00 1 d .
O(1) O -0.5927(4) -0.1581(9) -0.0078(3) 0.058(2) Uani 1.00 1 d .
O(5) O -1.3776(4) -0.4672(8) -0.5215(3) 0.049(2) Uani 1.00 1 d .
O(6) O -0.7309(5) -0.1063(9) 0.0401(2) 0.050(2) Uani 1.00 1 d .
O(8) O -1.2557(4) -0.5441(8) -0.4287(3) 0.053(2) Uani 1.00 1 d .
N(3) N -1.4628(5) -0.8520(10) -0.5496(3) 0.051(3) Uani 1.00 1 d .
N(4) N -1.5469(5) -0.7922(10) -0.9375(3) 0.052(3) Uani 1.00 1 d .
C(1) C -1.4527(8) -0.991(2) -0.8508(5) 0.098(5) Uani 1.00 1 d .
C(2) C -1.5365(7) -1.111(2) -0.6275(4) 0.086(4) Uani 1.00 1 d .
C(11) C -1.1824(7) -0.532(2) -0.3781(4) 0.045(4) Uani 1.00 1 d .
C(12) C -0.8186(8) -0.131(2) 0.0548(4) 0.042(4) Uani 1.00 1 d .
C(13) C -0.7572(7) -0.115(2) -0.0878(4) 0.044(3) Uani 1.00 1 d .
C(14) C -1.4064(8) -0.885(2) -0.6510(4) 0.052(4) Uani 1.00 1 d .
C(15) C -1.1212(7) -0.364(2) -0.3655(4) 0.054(4) Uani 1.00 1 d .
C(16) C -1.1770(7) -0.703(2) -0.3373(5) 0.062(4) Uani 1.00 1 d .
C(17) C -1.4886(7) -0.897(2) -0.6184(4) 0.055(4) Uani 1.00 1 d .
C(18) C -1.1997(7) -0.347(2) -0.5253(4) 0.047(4) Uani 1.00 1 d .
C(19) C -1.5858(9) -0.754(2) -0.8301(5) 0.065(5) Uani 1.00 1 d .
C(20) C -0.7227(8) 0.061(2) -0.1139(5) 0.068(5) Uani 1.00 1 d .
C(21) C -0.8821(10) 0.022(2) 0.0369(5) 0.067(5) Uani 1.00 1 d .
C(22) C -1.1763(9) -0.517(2) -0.5591(6) 0.081(5) Uani 1.00 1 d .
C(23) C -1.0474(8) -0.542(2) -0.2701(4) 0.076(4) Uani 1.00 1 d .
C(24) C -1.1108(9) -0.706(2) -0.2862(5) 0.079(5) Uani 1.00 1 d .
C(25) C -0.8915(8) -0.103(2) -0.1724(6) 0.087(6) Uani 1.00 1 d .
C(26) C -0.8350(9) -0.298(2) 0.0903(4) 0.062(5) Uani 1.00 1 d .
C(27) C -1.6483(11) -0.903(2) -0.8210(6) 0.096(6) Uani 1.00 1 d .
C(28) C -0.7716(11) 0.155(2) -0.1676(6) 0.092(6) Uani 1.00 1 d .
C(30) C -1.5092(9) -0.798(2) -0.8670(5) 0.084(6) Uani 1.00 1 d .
C(31) C -0.9222(12) -0.316(2) 0.1068(5) 0.082(5) Uani 1.00 1 d .
C(32) C -1.0539(7) -0.374(2) -0.3109(5) 0.076(4) Uani 1.00 1 d .
C(33) C -1.2681(10) -1.031(2) -0.6802(6) 0.088(6) Uani 1.00 1 d .
C(34) C -1.3912(9) -0.700(2) -0.6816(6) 0.078(5) Uani 1.00 1 d .
C(35) C -1.3437(9) -1.045(2) -0.6510(5) 0.071(5) Uani 1.00 1 d .
C(36) C -0.8422(8) -0.198(2) -0.1189(5) 0.067(4) Uani 1.00 1 d .
C(37) C -1.1449(8) -0.168(2) -0.5236(5) 0.064(4) Uani 1.00 1 d .
C(38) C -0.9685(10) -0.001(2) 0.0546(5) 0.084(5) Uani 1.00 1 d .
C(40) C -0.9896(9) -0.168(2) 0.0897(5) 0.069(5) Uani 1.00 1 d .
C(41) C -1.0680(12) -0.168(2) -0.5544(7) 0.107(7) Uani 1.00 1 d .
C(42) C -0.8544(13) 0.070(3) -0.1972(7) 0.098(7) Uani 1.00 1 d .
C(43) C -1.7193(12) -0.681(3) -0.7589(7) 0.116(8) Uani 1.00 1 d .
C(44) C -1.2526(11) -0.851(3) -0.7116(6) 0.106(7) Uani 1.00 1 d .
C(45) C -1.0510(11) -0.334(4) -0.5878(7) 0.113(8) Uani 1.00 1 d .
C(46) C -1.1026(11) -0.518(3) -0.5902(6) 0.103(7) Uani 1.00 1 d .
C(47) C -1.5894(10) -0.561(2) -0.8005(7) 0.105(6) Uani 1.00 1 d .
C(48) C -1.7177(12) -0.874(3) -0.7872(7) 0.124(8) Uani 1.00 1 d .
C(49) C -1.6586(13) -0.525(3) -0.7625(7) 0.113(7) Uani 1.00 1 d .
C(50) C -1.3135(13) -0.686(3) -0.7117(6) 0.114(8) Uani 1.00 1 d .
H(1) H -1.6018 -1.0945 -0.6296 0.105 Uiso 1.00 1 c R
H(2) H -1.5253 -1.1722 -0.6657 0.105 Uiso 1.00 1 c R
H(3) H -1.5118 -1.1991 -0.5928 0.105 Uiso 1.00 1 c R
H(4) H -1.3895 -0.9690 -0.8547 0.118 Uiso 1.00 1 c R
H(5) H -1.4555 -1.0265 -0.8083 0.118 Uiso 1.00 1 c R
H(6) H -1.4783 -1.1021 -0.8780 0.118 Uiso 1.00 1 c R
H(7) H -1.4017 -0.9042 -0.5347 0.060 Uiso 1.00 1 c R
H(8) H -1.4641 -0.7057 -0.5420 0.061 Uiso 1.00 1 c R
H(9) H -1.5057 -0.9206 -0.5281 0.060 Uiso 1.00 1 c R
H(10) H -1.6068 -0.8565 -0.9445 0.063 Uiso 1.00 1 c R
H(11) H -1.5525 -0.6530 -0.9533 0.063 Uiso 1.00 1 c R
H(12) H -1.5064 -0.8695 -0.9589 0.063 Uiso 1.00 1 c R
H(13) H -1.1272 -0.2451 -0.3926 0.062 Uiso 1.00 1 c R
H(14) H -1.2223 -0.8111 -0.3453 0.071 Uiso 1.00 1 c R
H(15) H -1.5316 -0.7924 -0.6368 0.067 Uiso 1.00 1 c R
H(16) H -0.6649 0.1184 -0.0936 0.082 Uiso 1.00 1 c R
H(17) H -0.8659 0.1386 0.0138 0.086 Uiso 1.00 1 c R
H(18) H -1.2141 -0.6388 -0.5591 0.097 Uiso 1.00 1 c R
H(19) H -0.9985 -0.5443 -0.2342 0.089 Uiso 1.00 1 c R
H(20) H -1.1055 -0.8196 -0.2571 0.092 Uiso 1.00 1 c R
H(21) H -0.9507 -0.1579 -0.1913 0.103 Uiso 1.00 1 c R
H(22) H -0.7871 -0.3982 0.1030 0.075 Uiso 1.00 1 c R
H(23) H -1.6450 -1.0349 -0.8411 0.117 Uiso 1.00 1 c R
H(24) H -0.7484 0.2794 -0.1832 0.110 Uiso 1.00 1 c R
H(25) H -1.4670 -0.6834 -0.8593 0.103 Uiso 1.00 1 c R
H(26) H -0.9355 -0.4325 0.1312 0.099 Uiso 1.00 1 c R
H(27) H -1.0108 -0.2619 -0.3014 0.087 Uiso 1.00 1 c R
H(28) H -1.2258 -1.1439 -0.6808 0.107 Uiso 1.00 1 c R
H(29) H -1.4349 -0.5892 -0.6832 0.093 Uiso 1.00 1 c R
H(30) H -1.3525 -1.1711 -0.6294 0.085 Uiso 1.00 1 c R
H(31) H -0.8653 -0.3208 -0.1023 0.081 Uiso 1.00 1 c R
H(32) H -1.1591 -0.0503 -0.5000 0.077 Uiso 1.00 1 c R
H(33) H -1.0153 0.1019 0.0419 0.104 Uiso 1.00 1 c R
H(34) H -1.0491 -0.1832 0.1014 0.087 Uiso 1.00 1 c R
H(35) H -1.0297 -0.0473 -0.5522 0.128 Uiso 1.00 1 c R
H(36) H -0.8857 0.1268 -0.2361 0.121 Uiso 1.00 1 c R
H(37) H -1.7665 -0.6552 -0.7346 0.142 Uiso 1.00 1 c R
H(38) H -1.2000 -0.8366 -0.7316 0.132 Uiso 1.00 1 c R
H(39) H -0.9998 -0.3265 -0.6095 0.137 Uiso 1.00 1 c R
H(40) H -1.0875 -0.6348 -0.6138 0.125 Uiso 1.00 1 c R
H(41) H -1.5466 -0.4544 -0.8066 0.125 Uiso 1.00 1 c R
H(42) H -1.7622 -0.9800 -0.7831 0.154 Uiso 1.00 1 c R
H(43) H -1.6610 -0.3959 -0.7409 0.134 Uiso 1.00 1 c R
H(44) H -1.3018 -0.5604 -0.7327 0.139 Uiso 1.00 1 c R

loop_
_atom_site_aniso_label
_atom_site_aniso_U_11
_atom_site_aniso_U_22
_atom_site_aniso_U_33
_atom_site_aniso_U_12
_atom_site_aniso_U_13
_atom_site_aniso_U_23
S(1) 0.081(3) 0.049(2) 0.106(3) 0.003(2) 0.011(2) -0.005(2)
S(2) 0.068(3) 0.058(2) 0.068(2) 0.007(2) 0.000(2) -0.012(1)
P(1) 0.039(3) 0.054(2) 0.062(2) 0.001(2) 0.016(2) -0.008(1)
P(2) 0.040(2) 0.046(1) 0.050(2) -0.004(2) -0.002(1) -0.000(1)
O(1) 0.020(5) 0.076(5) 0.081(5) -0.004(3) 0.018(3) -0.009(3)
O(5) 0.032(5) 0.051(4) 0.061(4) -0.007(3) 0.000(4) -0.004(3)
O(6) 0.046(5) 0.062(4) 0.047(4) 0.002(4) 0.018(4) -0.013(3)
O(8) 0.058(5) 0.043(4) 0.054(4) -0.010(3) -0.004(4) 0.008(3)
N(3) 0.054(7) 0.046(4) 0.051(5) -0.003(4) 0.008(4) -0.010(4)
N(4) 0.040(7) 0.062(6) 0.054(6) 0.001(4) 0.013(4) -0.003(4)
C(1) 0.077(11) 0.143(11) 0.075(9) 0.057(9) 0.013(7) 0.015(7)
C(2) 0.071(10) 0.098(8) 0.092(8) -0.026(8) 0.021(7) -0.034(7)
C(11) 0.041(9) 0.065(7) 0.030(6) 0.003(6) 0.010(5) 0.001(6)
C(12) 0.023(9) 0.059(7) 0.049(7) -0.001(7) 0.017(6) -0.010(5)
C(13) 0.025(8) 0.050(6) 0.055(7) 0.005(6) 0.008(5) -0.004(5)
C(14) 0.065(10) 0.050(7) 0.038(7) 0.003(7) 0.000(6) -0.009(6)
C(15) 0.042(8) 0.066(7) 0.048(6) -0.015(6) -0.010(5) -0.008(6)
C(16) 0.056(9) 0.070(7) 0.051(8) 0.002(6) -0.012(6) 0.004(6)
C(17) 0.042(10) 0.070(7) 0.054(8) 0.012(6) 0.014(6) -0.005(6)
C(18) 0.033(8) 0.063(6) 0.048(6) 0.004(6) 0.014(5) 0.008(6)
C(19) 0.048(11) 0.092(10) 0.052(8) -0.013(8) 0.002(6) -0.021(7)
C(20) 0.066(11) 0.063(8) 0.075(9) -0.004(6) 0.016(7) -0.007(6)
C(21) 0.055(11) 0.082(8) 0.076(8) 0.017(8) 0.043(8) -0.001(6)
C(22) 0.051(11) 0.089(9) 0.104(10) 0.009(8) 0.016(8) -0.016(8)
C(23) 0.090(11) 0.093(9) 0.040(7) 0.018(8) -0.008(6) 0.017(7)
C(24) 0.102(12) 0.048(7) 0.080(10) 0.001(7) 0.001(8) 0.008(6)
C(25) 0.036(10) 0.148(13) 0.074(11) 0.010(10) 0.007(8) -0.050(10)
C(26) 0.054(11) 0.089(10) 0.044(7) 0.014(7) 0.013(6) 0.013(6)
C(27) 0.09(2) 0.109(12) 0.097(11) -0.016(10) 0.024(9) -0.022(8)
C(28) 0.12(2) 0.066(8) 0.087(11) 0.003(9) 0.013(9) 0.004(8)
C(30) 0.071(13) 0.124(12) 0.062(9) 0.028(9) 0.025(8) -0.003(7)
C(31) 0.11(1) 0.073(10) 0.069(9) -0.015(9) 0.021(9) 0.010(6)
C(32) 0.039(9) 0.103(8) 0.075(8) -0.026(7) -0.013(6) -0.004(8)
C(33) 0.069(13) 0.120(12) 0.078(10) 0.007(9) 0.020(8) -0.014(9)
C(34) 0.076(12) 0.067(8) 0.090(10) -0.004(7) 0.011(8) -0.001(7)
C(35) 0.058(11) 0.088(9) 0.067(8) 0.012(8) 0.015(7) 0.005(6)
C(36) 0.037(10) 0.093(8) 0.073(9) 0.000(7) 0.016(7) -0.003(7)
C(37) 0.055(10) 0.086(9) 0.052(8) -0.028(7) 0.012(6) 0.022(5)
C(38) 0.071(13) 0.115(11) 0.075(9) 0.016(8) 0.036(8) -0.003(7)
C(40) 0.047(11) 0.103(10) 0.067(8) -0.015(8) 0.033(6) 0.001(7)
C(41) 0.10(2) 0.15(2) 0.076(12) -0.054(11) 0.015(9) 0.010(9)
C(42) 0.11(2) 0.13(2) 0.060(10) 0.061(11) 0.034(10) 0.007(9)
C(43) 0.10(2) 0.16(2) 0.097(11) 0.030(12) 0.036(9) -0.023(12)
C(44) 0.07(1) 0.17(2) 0.088(10) -0.044(13) 0.044(9) -0.039(12)
C(45) 0.05(1) 0.22(2) 0.069(11) -0.02(2) 0.017(9) 0.036(12)
C(46) 0.06(2) 0.16(2) 0.088(11) 0.023(11) 0.017(9) -0.036(10)
C(47) 0.09(1) 0.113(12) 0.113(12) -0.000(9) 0.014(9) 0.000(10)
C(48) 0.13(2) 0.14(2) 0.114(13) -0.033(13) 0.059(11) -0.007(12)
C(49) 0.10(2) 0.119(13) 0.117(13) 0.019(11) 0.012(11) -0.032(10)
C(50) 0.12(2) 0.17(2) 0.064(10) -0.077(13) 0.034(10) -0.010(10)

loop_
_atom_type_symbol
_atom_type_description
_atom_type_scat_dispersion_real
_atom_type_scat_dispersion_imag
_atom_type_scat_source
C C 0.003 0.002
;
International Tables for Crystallography
(1992, Vol. C, Tables 4.2.6.8 and 6.1.1.4)
;
H H 0.000 0.000
;
International Tables for Crystallography
(1992, Vol. C, Table 6.1.1.4)
;
O O 0.011 0.006
;
International Tables for Crystallography
(1992, Vol. C, Tables 4.2.6.8 and 6.1.1.4)
;
N N 0.006 0.003
;
International Tables for Crystallography
(1992, Vol. C, Tables 4.2.6.8 and 6.1.1.4)
;
P P 0.102 0.094
;
International Tables for Crystallography
(1992, Vol. C, Tables 4.2.6.8 and 6.1.1.4)
;
S S 0.125 0.123
;
International Tables for Crystallography
(1992, Vol. C, Tables 4.2.6.8 and 6.1.1.4)
;

loop_
_geom_angle_atom_site_label_1
_geom_angle_atom_site_label_2
_geom_angle_atom_site_label_3
_geom_angle
S(1) P(1) O(1) 120.1(3)
S(1) P(1) O(6) 112.0(3)
S(1) P(1) C(13) 109.7(3)
S(2) P(2) O(5) 115.1(3)
S(2) P(2) O(8) 110.6(2)
S(2) P(2) C(18) 112.3(4)
O(6) P(1) O(1) 101.8(4)
C(13) P(1) O(1) 108.3(4)
P(1) O(6) C(12) 124.7(6)
C(13) P(1) O(6) 103.5(4)
P(1) C(13) C(36) 121.6(8)
P(1) C(13) C(20) 120.6(7)
O(8) P(2) O(5) 104.0(3)
C(18) P(2) O(5) 110.7(4)
P(2) O(8) C(11) 128.8(6)
C(18) P(2) O(8) 103.2(4)
P(2) C(18) C(37) 122.3(8)
P(2) C(18) C(22) 119.9(9)
O(6) C(12) C(26) 118(1)
O(6) C(12) C(21) 118(1)
O(8) C(11) C(15) 125.0(8)
O(8) C(11) C(16) 113.6(8)
N(3) C(17) C(2) 108.9(7)
N(3) C(17) C(14) 112.2(8)
N(4) C(30) C(1) 109.7(8)
N(4) C(30) C(19) 110.7(9)
C(1) C(30) C(19) 117(1)
C(2) C(17) C(14) 111.8(9)
C(16) C(11) C(15) 121.4(8)
C(11) C(15) C(32) 117.2(9)
C(11) C(16) C(24) 119.1(9)
C(26) C(12) C(21) 122(1)
C(12) C(21) C(38) 117(1)
C(12) C(26) C(31) 118(1)
C(36) C(13) C(20) 117.9(9)
C(13) C(20) C(28) 121(1)
C(13) C(36) C(25) 120(1)
C(34) C(14) C(17) 118(1)
C(35) C(14) C(17) 123(1)
C(35) C(14) C(34) 117(1)
C(14) C(34) C(50) 119(1)
C(14) C(35) C(33) 122(1)
C(15) C(32) C(23) 122(1)
C(16) C(24) C(23) 122(1)
C(37) C(18) C(22) 117(1)
C(18) C(22) C(46) 123(1)
C(18) C(37) C(41) 119(1)
C(30) C(19) C(27) 121(1)
C(47) C(19) C(27) 118(1)
C(19) C(27) C(48) 124(1)
C(47) C(19) C(30) 119(1)
C(19) C(47) C(49) 119(1)
C(20) C(28) C(42) 119(1)
C(21) C(38) C(40) 122(1)
C(22) C(46) C(45) 116(1)
C(32) C(23) C(24) 117.6(9)
C(42) C(25) C(36) 119(1)
C(25) C(42) C(28) 120(1)
C(26) C(31) C(40) 121(1)
C(27) C(48) C(43) 115(1)
C(31) C(40) C(38) 117(1)
C(44) C(33) C(35) 120(1)
C(33) C(44) C(50) 118(1)
C(34) C(50) C(44) 121(1)
C(37) C(41) C(45) 120(1)
C(41) C(45) C(46) 122(1)
C(49) C(43) C(48) 125(1)
C(43) C(49) C(47) 116(1)
H(8) N(3) C(17) 110.6592
H(7) N(3) C(17) 108.5558
H(9) N(3) C(17) 109.1813
N(3) C(17) H(15) 107.8323
H(8) N(3) H(7) 109.4713
H(9) N(3) H(7) 109.4737
H(9) N(3) H(8) 109.4788
H(10) N(4) C(30) 107.5047
H(11) N(4) C(30) 111.7676
H(12) N(4) C(30) 109.1169
N(4) C(30) H(25) 105.0194
H(11) N(4) H(10) 109.4717
H(12) N(4) H(10) 109.4709
H(12) N(4) H(11) 109.4673
H(4) C(1) C(30) 111.0293
H(5) C(1) C(30) 107.6127
H(6) C(1) C(30) 109.7508
C(1) C(30) H(25) 106.6007
H(5) C(1) H(4) 109.4685
H(6) C(1) H(4) 109.4772
H(6) C(1) H(5) 109.4701
H(1) C(2) C(17) 109.6420
H(2) C(2) C(17) 109.3877
H(3) C(2) C(17) 109.3781
C(2) C(17) H(15) 108.8832
H(2) C(2) H(1) 109.4712
H(3) C(2) H(1) 109.4675
H(3) C(2) H(2) 109.4807
C(11) C(15) H(13) 120.8503
C(11) C(16) H(14) 119.9041
C(12) C(21) H(17) 119.5076
C(12) C(26) H(22) 119.7553
C(13) C(20) H(16) 118.9343
C(13) C(36) H(31) 118.4597
C(14) C(17) H(15) 107.0676
C(14) C(34) H(29) 119.1896
C(14) C(35) H(30) 118.8656
H(13) C(15) C(32) 121.8951
C(15) C(32) H(27) 118.8164
H(14) C(16) C(24) 120.9400
C(16) C(24) H(20) 121.3456
C(18) C(22) H(18) 116.2828
C(18) C(37) H(32) 118.8758
C(19) C(27) H(23) 117.7005
C(19) C(30) H(25) 106.4565
C(19) C(47) H(41) 119.4541
H(16) C(20) C(28) 119.6312
C(20) C(28) H(24) 119.9636
H(17) C(21) C(38) 123.3993
C(21) C(38) H(33) 119.0976
H(18) C(22) C(46) 120.3412
C(22) C(46) H(40) 122.9487
C(23) C(24) H(20) 115.9498
H(19) C(23) C(24) 123.5439
C(23) C(32) H(27) 119.1331
H(19) C(23) C(32) 118.8098
C(25) C(36) H(31) 120.8129
H(21) C(25) C(36) 119.0675
H(21) C(25) C(42) 121.4123
C(25) C(42) H(36) 119.2887
H(22) C(26) C(31) 121.9532
C(26) C(31) H(26) 119.7082
H(23) C(27) C(48) 117.8231
C(27) C(48) H(42) 122.6203
H(24) C(28) C(42) 120.5542
C(28) C(42) H(36) 119.7735
H(26) C(31) C(40) 118.8469
C(31) C(40) H(34) 120.3689
C(33) C(35) H(30) 118.1729
H(28) C(33) C(35) 122.3385
H(28) C(33) C(44) 117.6127
C(33) C(44) H(38) 121.7361
H(29) C(34) C(50) 121.7006
C(34) C(50) H(44) 120.1255
H(32) C(37) C(41) 121.7185
C(37) C(41) H(35) 119.2408
H(33) C(38) C(40) 118.3956
C(38) C(40) H(34) 121.9605
H(35) C(41) C(45) 120.6182
C(41) C(45) H(39) 117.6746
C(43) C(48) H(42) 121.8645
H(37) C(43) C(48) 117.9740
C(43) C(49) H(43) 122.1093
H(37) C(43) C(49) 116.9831
C(44) C(50) H(44) 118.5413
H(38) C(44) C(50) 119.5964
C(45) C(46) H(40) 120.4037
H(39) C(45) C(46) 119.5736
H(41) C(47) C(49) 120.8070
C(47) C(49) H(43) 120.9184

loop_
_geom_bond_atom_site_label_1
_geom_bond_atom_site_label_2
_geom_bond_distance
S(1) P(1) 1.935(4)
S(2) P(2) 1.962(4)
P(1) O(1) 1.511(7)
P(1) O(6) 1.640(7)
P(1) C(13) 1.805(9)
P(2) O(5) 1.502(6)
P(2) O(8) 1.623(6)
P(2) C(18) 1.79(1)
O(6) C(12) 1.38(1)
O(8) C(11) 1.38(1)
N(3) C(17) 1.49(1)
N(4) C(30) 1.52(1)
C(1) C(30) 1.49(2)
C(2) C(17) 1.53(1)
C(11) C(15) 1.39(1)
C(11) C(16) 1.39(1)
C(12) C(21) 1.35(2)
C(12) C(26) 1.36(1)
C(13) C(20) 1.39(1)
C(13) C(36) 1.40(1)
C(14) C(17) 1.50(2)
C(14) C(34) 1.39(2)
C(14) C(35) 1.37(2)
C(15) C(32) 1.39(1)
C(16) C(24) 1.32(1)
C(18) C(22) 1.39(2)
C(18) C(37) 1.39(2)
C(19) C(27) 1.36(2)
C(19) C(30) 1.51(2)
C(19) C(47) 1.39(2)
C(20) C(28) 1.38(2)
C(21) C(38) 1.39(2)
C(22) C(46) 1.37(2)
C(23) C(24) 1.40(2)
C(23) C(32) 1.38(2)
C(25) C(36) 1.38(2)
C(25) C(42) 1.38(2)
C(26) C(31) 1.38(2)
C(27) C(48) 1.36(2)
C(28) C(42) 1.37(2)
C(31) C(40) 1.36(2)
C(33) C(35) 1.37(2)
C(33) C(44) 1.37(2)
C(34) C(50) 1.41(2)
C(37) C(41) 1.40(2)
C(38) C(40) 1.37(2)
C(41) C(45) 1.33(3)
C(43) C(48) 1.38(3)
C(43) C(49) 1.34(3)
C(44) C(50) 1.38(3)
C(45) C(46) 1.39(3)
C(47) C(49) 1.43(2)
N(3) H(7) 0.9499
N(3) H(8) 0.9500
N(3) H(9) 0.9500
N(4) H(10) 0.9501
N(4) H(11) 0.9501
N(4) H(12) 0.9501
C(1) H(4) 0.9499
C(1) H(5) 0.9501
C(1) H(6) 0.9500
C(2) H(1) 0.9500
C(2) H(2) 0.9500
C(2) H(3) 0.9500
C(15) H(13) 0.9500
C(16) H(14) 0.9499
C(17) H(15) 0.9500
C(20) H(16) 0.9500
C(21) H(17) 0.9501
C(22) H(18) 0.9500
C(23) H(19) 0.9500
C(24) H(20) 0.9500
C(25) H(21) 0.9500
C(26) H(22) 0.9500
C(27) H(23) 0.9500
C(28) H(24) 0.9500
C(30) H(25) 0.9500
C(31) H(26) 0.9500
C(32) H(27) 0.9500
C(33) H(28) 0.9500
C(34) H(29) 0.9500
C(35) H(30) 0.9500
C(36) H(31) 0.9500
C(37) H(32) 0.9499
C(38) H(33) 0.9500
C(40) H(34) 0.9499
C(41) H(35) 0.9500
C(42) H(36) 0.9500
C(43) H(37) 0.9501
C(44) H(38) 0.9500
C(45) H(39) 0.9502
C(46) H(40) 0.9500
C(47) H(41) 0.9500
C(48) H(42) 0.9500
C(49) H(43) 0.9500
C(50) H(44) 0.9500
H(33) C(38) 0.9500

loop_
_geom_contact_atom_site_label_1
_geom_contact_atom_site_label_2
_geom_contact_distance
_geom_contact_site_symmetry_2
S(1) O(1) 2.994(7) .
S(1) O(6) 2.968(6) .
S(1) N(4) 3.240(7) 65601
S(1) C(12) 3.41(1) .
S(1) C(13) 3.06(1) .
S(1) C(20) 3.36(1) 54501
S(1) C(26) 3.40(1) .
S(1) C(36) 3.33(1) .
S(2) O(5) 2.934(6) .
S(2) O(8) 2.953(6) .
S(2) N(3) 3.269(7) 56501
S(2) C(11) 3.49(1) .
S(2) C(15) 3.44(1) .
S(2) C(18) 3.12(1) .
S(2) C(37) 3.35(1) .
P(1) C(12) 2.68(1) .
P(1) C(20) 2.78(1) .
P(1) C(21) 3.56(1) .
P(1) C(26) 3.39(1) .
P(1) C(36) 2.80(1) .
P(2) C(11) 2.709(9) .
P(2) C(15) 3.197(9) .
P(2) C(22) 2.76(1) .
P(2) C(37) 2.80(1) .
O(1) O(6) 2.45(1) .
O(1) N(4) 2.796(8) 66601
O(1) C(13) 2.69(1) .
O(1) C(20) 3.03(1) .
O(5) O(8) 2.464(7) .
O(5) N(3) 2.770(8) .
O(5) C(18) 2.72(1) .
O(5) C(22) 3.20(2) .
O(6) N(4) 3.311(9) 66601
O(6) C(13) 2.71(1) .
O(6) C(20) 3.50(1) .
O(6) C(21) 2.34(2) .
O(6) C(26) 2.36(1) .
O(6) C(27) 3.27(1) 66601
O(6) C(36) 3.55(1) .
O(6) C(38) 3.59(2) .
O(8) C(15) 2.46(1) .
O(8) C(16) 2.32(1) .
O(8) C(18) 2.68(1) .
O(8) C(22) 3.23(1) .
O(8) C(24) 3.54(1) .
N(3) S(2) 3.269(7) 54501
N(3) C(2) 2.45(1) .
N(3) C(14) 2.47(1) .
N(3) C(34) 3.34(1) .
N(3) C(35) 3.27(1) .
N(4) S(1) 3.240(7) 45401
N(4) O(1) 2.796(8) 44401
N(4) O(6) 3.311(9) 44401
N(4) C(1) 2.46(1) .
N(4) C(19) 2.49(1) .
N(4) C(27) 3.21(2) .
N(4) C(47) 3.45(2) .
C(1) C(19) 2.56(2) .
C(1) C(27) 3.08(2) .
C(2) C(14) 2.51(2) .
C(2) C(35) 2.97(2) .
C(11) C(18) 3.34(1) .
C(11) C(23) 2.75(1) .
C(11) C(24) 2.34(1) .
C(11) C(32) 2.37(1) .
C(12) C(13) 3.35(1) .
C(12) C(27) 3.60(2) 66601
C(12) C(31) 2.36(2) .
C(12) C(38) 2.33(2) .
C(12) C(40) 2.74(2) .
C(13) C(25) 2.42(1) .
C(13) C(28) 2.41(2) .
C(13) C(42) 2.77(2) .
C(14) C(33) 2.40(2) .
C(14) C(44) 2.80(2) .
C(14) C(50) 2.41(2) .
C(15) C(16) 2.43(1) .
C(15) C(18) 3.42(1) .
C(15) C(23) 2.42(1) .
C(15) C(24) 2.76(1) .
C(15) C(37) 3.58(1) .
C(16) C(23) 2.39(1) .
C(16) C(32) 2.75(1) .
C(17) C(34) 2.48(2) .
C(17) C(35) 2.53(2) .
C(18) C(41) 2.41(2) .
C(18) C(45) 2.75(2) .
C(18) C(46) 2.42(2) .
C(19) C(43) 2.73(2) .
C(19) C(48) 2.40(2) .
C(19) C(49) 2.44(2) .
C(20) S(1) 3.36(1) 56501
C(20) C(25) 2.75(2) .
C(20) C(36) 2.39(2) .
C(20) C(42) 2.37(2) .
C(21) C(26) 2.38(1) .
C(21) C(31) 2.75(2) .
C(21) C(40) 2.42(2) .
C(22) C(37) 2.38(2) .
C(22) C(41) 2.72(2) .
C(22) C(45) 2.34(2) .
C(24) C(32) 2.37(2) .
C(25) C(28) 2.39(2) .
C(26) C(38) 2.72(2) .
C(26) C(40) 2.40(2) .
C(27) O(6) 3.27(1) 44401
C(27) C(12) 3.60(2) 44401
C(27) C(30) 2.50(2) .
C(27) C(43) 2.32(2) .
C(27) C(47) 2.36(2) .
C(27) C(49) 2.74(2) .
C(28) C(36) 2.76(2) .
C(30) C(47) 2.51(2) .
C(31) C(38) 2.34(2) .
C(33) C(34) 2.77(2) .
C(33) C(50) 2.36(2) .
C(34) C(35) 2.36(2) .
C(34) C(44) 2.43(2) .
C(34) C(47) 3.60(2) .
C(35) C(44) 2.37(2) .
C(35) C(50) 2.71(2) .
C(36) C(42) 2.38(2) .
C(37) C(45) 2.37(2) .
C(37) C(46) 2.78(2) .
C(41) C(46) 2.39(2) .
C(43) C(47) 2.36(2) .
C(47) C(48) 2.79(2) .
C(48) C(49) 2.42(2) .
S(1) H(10) 2.9245 65601
S(1) H(11) 2.6863 65601
S(1) H(16) 3.0042 54501
S(1) H(17) 3.1493 54501
S(1) H(22) 3.0139 .
S(1) H(31) 2.8665 .
S(2) H(7) 2.5013 56501
S(2) H(9) 3.2417 56501
S(2) H(13) 2.9140 .
S(2) H(14) 2.9303 56501
S(2) H(32) 2.8382 .
P(1) H(10) 3.0024 66601
P(1) H(11) 3.4973 65601
P(1) H(16) 2.8574 .
P(1) H(22) 3.3042 .
P(1) H(31) 2.8848 .
P(2) H(7) 3.4502 56501
P(2) H(8) 3.3668 .
P(2) H(13) 2.9034 .
P(2) H(18) 2.7908 .
P(2) H(30) 3.3761 56501
P(2) H(32) 2.8925 .
O(1) H(6) 2.9971 66601
O(1) H(10) 2.3895 66601
O(1) H(11) 3.3842 65601
O(1) H(11) 3.4462 66601
O(1) H(12) 2.3667 66601
O(1) H(16) 2.6286 .
O(5) H(3) 2.8289 56501
O(5) H(7) 2.8211 .
O(5) H(8) 1.9741 .
O(5) H(9) 3.4337 .
O(5) H(18) 2.8686 .
O(5) H(29) 3.5089 .
O(5) H(30) 3.0659 56501
O(6) H(10) 2.3882 66601
O(6) H(12) 3.5995 66601
O(6) H(16) 3.5016 .
O(6) H(17) 2.4943 .
O(6) H(22) 2.5256 .
O(6) H(23) 2.6679 66601
O(6) H(31) 3.5883 .
O(8) H(13) 2.6858 .
O(8) H(14) 2.4582 .
O(8) H(18) 3.0337 .
N(3) H(1) 2.8583 .
N(3) H(2) 3.2250 .
N(3) H(3) 2.4579 .
N(3) H(15) 1.9933 .
N(3) H(29) 3.4135 .
N(3) H(30) 3.2691 .
N(4) H(4) 2.8631 .
N(4) H(5) 3.2205 .
N(4) H(6) 2.4666 .
N(4) H(16) 3.5226 44401
N(4) H(23) 3.1337 .
N(4) H(25) 1.9862 .
N(4) H(41) 3.5455 .
C(1) H(10) 2.8576 .
C(1) H(11) 3.2328 .
C(1) H(12) 2.4374 .
C(1) H(23) 2.8586 .
C(1) H(25) 1.9813 .
C(1) H(41) 3.4644 54501
C(2) H(7) 2.8524 .
C(2) H(8) 3.2372 .
C(2) H(9) 2.4281 .
C(2) H(15) 2.0465 .
C(2) H(30) 2.7143 .
C(2) H(43) 3.3046 54501
C(11) H(13) 2.0470 .
C(11) H(14) 2.0408 .
C(11) H(20) 3.2145 .
C(11) H(27) 3.2294 .
C(12) H(10) 3.5436 66601
C(12) H(17) 1.9955 .
C(12) H(22) 2.0088 .
C(12) H(23) 3.1141 66601
C(12) H(26) 3.2160 .
C(12) H(31) 3.5342 .
C(12) H(33) 3.1922 .
C(12) H(42) 3.5623 66601
C(13) H(16) 2.0248 .
C(13) H(17) 3.3417 .
C(13) H(21) 3.2656 .
C(13) H(24) 3.2632 .
C(13) H(31) 2.0320 .
C(14) H(1) 3.2531 .
C(14) H(2) 2.5031 .
C(14) H(3) 2.9406 .
C(14) H(5) 3.4462 .
C(14) H(7) 2.4902 .
C(14) H(8) 2.8689 .
C(14) H(9) 3.2445 .
C(14) H(15) 1.9932 .
C(14) H(18) 3.4908 .
C(14) H(28) 3.2675 .
C(14) H(29) 2.0283 .
C(14) H(30) 2.0093 .
C(14) H(44) 3.2680 .
C(15) H(14) 3.2791 .
C(15) H(19) 3.2617 .
C(15) H(27) 2.0231 .
C(15) H(32) 3.4769 .
C(16) H(13) 3.2861 .
C(16) H(19) 3.2520 .
C(16) H(20) 1.9886 .
C(17) H(1) 2.0553 .
C(17) H(2) 2.0524 .
C(17) H(3) 2.0523 .
C(17) H(7) 2.0017 .
C(17) H(8) 2.0260 .
C(17) H(9) 2.0090 .
C(17) H(29) 2.6091 .
C(17) H(30) 2.6880 .
C(18) H(13) 2.9284 .
C(18) H(18) 1.9972 .
C(18) H(28) 3.5386 56501
C(18) H(30) 3.0635 56501
C(18) H(32) 2.0289 .
C(18) H(35) 3.2640 .
C(18) H(40) 3.2880 .
C(19) H(4) 3.2998 .
C(19) H(5) 2.5541 .
C(19) H(6) 3.0071 .
C(19) H(10) 2.5073 .
C(19) H(11) 2.8516 .
C(19) H(12) 3.2731 .
C(19) H(23) 1.9852 .
C(19) H(25) 1.9970 .
C(19) H(41) 2.0344 .
C(19) H(42) 3.2642 .
C(19) H(43) 3.2986 .
C(20) H(24) 2.0262 .
C(20) H(31) 3.2401 .
C(20) H(36) 3.2285 .
C(21) H(22) 3.2257 .
C(21) H(33) 2.0273 .
C(21) H(34) 3.2837 .
C(22) H(28) 3.5166 56501
C(22) H(30) 3.5130 56501
C(22) H(32) 3.2343 .
C(22) H(39) 3.2078 .
C(22) H(40) 2.0437 .
C(23) H(13) 3.2798 .
C(23) H(14) 3.2460 .
C(23) H(20) 2.0051 .
C(23) H(21) 3.1621 .
C(23) H(27) 2.0189 .
C(23) H(36) 3.1493 54501
C(24) H(14) 1.9848 .
C(24) H(19) 2.0799 .
C(24) H(27) 3.2356 .
C(24) H(36) 3.4274 54501
C(25) H(19) 3.3733 .
C(25) H(24) 3.2456 .
C(25) H(27) 3.1570 .
C(25) H(31) 2.0363 .
C(25) H(36) 2.0190 .
C(26) H(17) 3.2257 .
C(26) H(23) 3.3409 66601
C(26) H(26) 2.0308 .
C(26) H(34) 3.2527 .
C(26) H(42) 3.4052 66601
C(27) H(5) 2.8799 .
C(27) H(6) 3.2172 .
C(27) H(10) 2.8431 .
C(27) H(25) 3.2272 .
C(27) H(37) 3.1775 .
C(27) H(41) 3.2157 .
C(27) H(42) 2.0377 .
C(28) H(16) 2.0230 .
C(28) H(21) 3.2498 .
C(28) H(36) 2.0163 .
C(30) H(4) 2.0328 .
C(30) H(5) 1.9934 .
C(30) H(6) 2.0182 .
C(30) H(10) 2.0162 .
C(30) H(11) 2.0656 .
C(30) H(12) 2.0352 .
C(30) H(23) 2.6289 .
C(30) H(41) 2.6561 .
C(31) H(22) 2.0525 .
C(31) H(33) 3.1954 .
C(31) H(34) 2.0161 .
C(32) H(13) 2.0531 .
C(32) H(19) 2.0157 .
C(32) H(20) 3.2122 .
C(32) H(21) 3.0578 .
C(33) H(5) 3.5029 .
C(33) H(18) 3.5943 .
C(33) H(30) 1.9989 .
C(33) H(38) 2.0365 .
C(33) H(44) 3.5705 54501
C(33) H(44) 3.2156 .
C(34) H(5) 3.4205 .
C(34) H(7) 3.4441 .
C(34) H(8) 3.3624 .
C(34) H(15) 2.4856 .
C(34) H(18) 3.3538 .
C(34) H(30) 3.2223 .
C(34) H(30) 3.5734 56501
C(34) H(38) 3.2806 .
C(34) H(41) 3.5468 .
C(34) H(44) 2.0548 .
C(35) H(2) 2.7298 .
C(35) H(3) 3.1060 .
C(35) H(5) 3.4757 .
C(35) H(7) 2.9221 .
C(35) H(15) 3.2390 .
C(35) H(18) 3.5809 .
C(35) H(28) 2.0392 .
C(35) H(29) 3.2216 .
C(35) H(38) 3.2376 .
C(36) H(16) 3.2453 .
C(36) H(21) 2.0193 .
C(36) H(36) 3.2340 .
C(37) H(13) 2.8247 .
C(37) H(18) 3.2189 .
C(37) H(18) 3.5680 56501
C(37) H(28) 3.3706 56501
C(37) H(30) 3.4331 56501
C(37) H(35) 2.0403 .
C(37) H(39) 3.2138 .
C(38) H(17) 2.0686 .
C(38) H(26) 3.2001 .
C(38) H(34) 2.0426 .
C(40) H(17) 3.2903 .
C(40) H(22) 3.2589 .
C(40) H(26) 2.0013 .
C(40) H(33) 2.0080 .
C(41) H(28) 3.2240 56501
C(41) H(32) 2.0645 .
C(41) H(39) 1.9605 .
C(41) H(40) 3.2335 .
C(42) H(16) 3.2277 .
C(42) H(19) 3.2406 56501
C(42) H(21) 2.0396 .
C(42) H(24) 2.0239 .
C(42) H(27) 3.5800 .
C(42) H(31) 3.2440 .
C(43) H(15) 3.4974 .
C(43) H(22) 3.4585 45401
C(43) H(23) 3.1794 .
C(43) H(41) 3.2273 .
C(43) H(42) 2.0472 .
C(43) H(43) 2.0159 .
C(44) H(4) 3.4293 .
C(44) H(5) 3.4709 .
C(44) H(18) 3.4970 .
C(44) H(28) 1.9961 .
C(44) H(29) 3.2892 .
C(44) H(30) 3.2164 .
C(44) H(40) 3.2026 .
C(44) H(44) 2.0134 .
C(45) H(18) 3.2156 .
C(45) H(28) 3.1765 56501
C(45) H(32) 3.2282 .
C(45) H(35) 1.9890 .
C(45) H(40) 2.0417 .
C(46) H(18) 2.0190 .
C(46) H(28) 3.3822 56501
C(46) H(35) 3.5919 54501
C(46) H(35) 3.2432 .
C(46) H(39) 2.0338 .
C(47) H(5) 3.5749 .
C(47) H(10) 3.5931 .
C(47) H(11) 3.4740 .
C(47) H(22) 3.3884 45401
C(47) H(23) 3.2103 .
C(47) H(23) 3.5303 56501
C(47) H(25) 2.4925 .
C(47) H(29) 3.0613 .
C(47) H(37) 3.2176 .
C(47) H(43) 2.0815 .
C(48) H(23) 1.9913 .
C(48) H(37) 2.0093 .
C(48) H(43) 3.5302 54501
C(48) H(43) 3.2732 .
C(49) H(2) 3.4190 56501
C(49) H(15) 3.4345 .
C(49) H(22) 3.2447 45401
C(49) H(23) 3.5802 56501
C(49) H(29) 3.4124 .
C(49) H(37) 1.9661 .
C(49) H(41) 2.0804 .
C(49) H(42) 3.2669 .
C(50) H(4) 3.5629 .
C(50) H(5) 3.4262 .
C(50) H(18) 3.3485 .
C(50) H(25) 3.5298 .
C(50) H(28) 3.2112 .
C(50) H(29) 2.0702 .
C(50) H(38) 2.0239 .
C(50) H(40) 3.5810 .
H(2) C(49) 3.4190 54501
H(3) O(5) 2.8289 54501
H(6) O(1) 2.9971 44401
H(7) S(2) 2.5013 54501
H(7) P(2) 3.4502 54501
H(9) S(2) 3.2417 54501
H(10) S(1) 2.9245 45401
H(10) P(1) 3.0024 44401
H(10) O(1) 2.3895 44401
H(10) O(6) 2.3882 44401
H(10) C(12) 3.5436 44401
H(11) S(1) 2.6863 45401
H(11) P(1) 3.4973 45401
H(11) O(1) 3.4462 44401
H(11) O(1) 3.3842 45401
H(12) O(1) 2.3667 44401
H(12) O(6) 3.5995 44401
H(14) S(2) 2.9303 54501
H(16) S(1) 3.0042 56501
H(16) N(4) 3.5226 66601
H(17) S(1) 3.1493 56501
H(18) C(37) 3.5680 54501
H(19) C(42) 3.2406 54501
H(22) C(43) 3.4585 65601
H(22) C(47) 3.3884 65601
H(22) C(49) 3.2447 65601
H(23) O(6) 2.6679 44401
H(23) C(12) 3.1141 44401
H(23) C(26) 3.3409 44401
H(23) C(47) 3.5303 54501
H(23) C(49) 3.5802 54501
H(28) C(18) 3.5386 54501
H(28) C(22) 3.5166 54501
H(28) C(37) 3.3706 54501
H(28) C(41) 3.2240 54501
H(28) C(45) 3.1765 54501
H(28) C(46) 3.3822 54501
H(30) P(2) 3.3761 54501
H(30) O(5) 3.0659 54501
H(30) C(18) 3.0635 54501
H(30) C(22) 3.5130 54501
H(30) C(34) 3.5734 54501
H(30) C(37) 3.4331 54501
H(33) C(12) 3.1922 .
H(33) C(21) 2.0273 .
H(33) C(31) 3.1954 .
H(33) C(40) 2.0080 .
H(35) C(46) 3.5919 56501
H(36) C(23) 3.1493 56501
H(36) C(24) 3.4274 56501
H(41) C(1) 3.4644 56501
H(42) C(12) 3.5623 44401
H(42) C(26) 3.4052 44401
H(43) C(2) 3.3046 56501
H(43) C(48) 3.5302 56501
H(44) C(33) 3.5705 56501

loop_
_geom_torsion_atom_site_label_1
_geom_torsion_atom_site_label_2
_geom_torsion_atom_site_label_3
_geom_torsion_atom_site_label_4
_geom_torsion
S(1) P(1) O(6) C(12) -46.3(7)
O(1) P(1) O(6) C(12) -175.9(6)
C(13) P(1) O(6) C(12) 71.7(7)
S(1) P(1) C(13) C(20) -151.5(8)
S(1) P(1) C(13) C(36) 27(1)
O(1) P(1) C(13) C(20) -18(1)
O(1) P(1) C(13) C(36) 160.5(8)
O(6) P(1) C(13) C(20) 88.9(9)
O(6) P(1) C(13) C(36) -91.9(9)
S(2) P(2) O(8) C(11) -52.4(8)
O(5) P(2) O(8) C(11) -176.5(7)
C(18) P(2) O(8) C(11) 67.8(8)
S(2) P(2) C(18) C(22) -177.3(7)
S(2) P(2) C(18) C(37) 6.9(9)
O(5) P(2) C(18) C(22) -47.2(9)
O(5) P(2) C(18) C(37) 137.0(7)
O(8) P(2) C(18) C(22) 63.6(8)
O(8) P(2) C(18) C(37) -112.2(8)
P(1) O(6) C(12) C(21) -104.5(9)
P(1) O(6) C(12) C(26) 80(1)
P(2) O(8) C(11) C(15) -4(1)
P(2) O(8) C(11) C(16) 172.1(8)
O(8) C(11) C(15) C(32) 177(1)
C(16) C(11) C(15) C(32) 0(1)
O(8) C(11) C(16) C(24) -178(1)
C(15) C(11) C(16) C(24) -1(1)
O(6) C(12) C(21) C(38) -177.1(9)
C(26) C(12) C(21) C(38) -1(1)
O(6) C(12) C(26) C(31) 177.4(9)
C(21) C(12) C(26) C(31) 2(1)
P(1) C(13) C(20) C(28) -178(1)
C(36) C(13) C(20) C(28) 2(1)
P(1) C(13) C(36) C(25) 178(1)
C(20) C(13) C(36) C(25) -2(1)
C(34) C(14) C(17) N(3) -96(1)
C(34) C(14) C(17) C(2) 140.5(9)
C(35) C(14) C(17) N(3) 81(1)
C(35) C(14) C(17) C(2) -41(1)
C(17) C(14) C(34) C(50) 179(1)
C(35) C(14) C(34) C(50) 0(1)
C(17) C(14) C(35) C(33) -179(1)
C(34) C(14) C(35) C(33) 0(1)
C(11) C(15) C(32) C(23) 0(1)
C(11) C(16) C(24) C(23) 2(1)
P(2) C(18) C(22) C(46) -175(1)
C(37) C(18) C(22) C(46) 0(1)
P(2) C(18) C(37) C(41) 174.5(9)
C(22) C(18) C(37) C(41) -1(1)
C(30) C(19) C(27) C(48) 178(1)
C(47) C(19) C(27) C(48) 3(1)
C(27) C(19) C(30) N(4) 78(1)
C(27) C(19) C(30) C(1) -48(1)
C(47) C(19) C(30) N(4) -105(1)
C(47) C(19) C(30) C(1) 126(1)
C(27) C(19) C(47) C(49) 0(1)
C(30) C(19) C(47) C(49) -176(1)
C(13) C(20) C(28) C(42) -2(2)
C(12) C(21) C(38) C(40) 0(1)
C(18) C(22) C(46) C(45) -1(1)
C(32) C(23) C(24) C(16) -1(1)
C(24) C(23) C(32) C(15) 1(1)
C(42) C(25) C(36) C(13) 3(2)
C(36) C(25) C(42) C(28) -3(2)
C(12) C(26) C(31) C(40) -1(1)
C(19) C(27) C(48) C(43) -2(2)
C(20) C(28) C(42) C(25) 2(2)
C(26) C(31) C(40) C(38) 0(1)
C(44) C(33) C(35) C(14) 0(1)
C(35) C(33) C(44) C(50) 1(2)
C(14) C(34) C(50) C(44) 0(1)
C(18) C(37) C(41) C(45) 3(1)
C(21) C(38) C(40) C(31) 0(1)
C(37) C(41) C(45) C(46) -4(2)
C(49) C(43) C(48) C(27) 0(1)
C(48) C(43) C(49) C(47) 2(2)
C(33) C(44) C(50) C(34) -1(2)
C(41) C(45) C(46) C(22) 3(2)
C(19) C(47) C(49) C(43) -1(2)

loop_
_cod_changelog_entry_id
_cod_changelog_entry_author
_cod_changelog_entry_date
_cod_changelog_entry_text
1 'Vaitkus, Antanas' 2024-11-16T00:18:53+02:00
;
 Replaced the '\/Y' character sequence with the backslash character ('\')
 in multiple data values.
;
